data_4325680
loop_
_publ_author_name
'Eric Gour\'e'
'Gr\'egory Thiabaud'
'Micha\"el Carboni'
'Nathalie Gon'
'Patrick Dubourdeaux'
'Ricardo Garcia-Serres'
'Martin Cl\'emancey'
'Jean-Louis Oddou'
'Adeline Y. Robin'
'Lilian Jacquamet'
'Lionel Dubois'
'Genevi\`eve Blondin'
'Jean-Marc Latour'

_publ_section_title
;
 Reversible (De)protonation-Induced Valence Inversion in Mixed-Valent
 Diiron(II,III) Complexes
;
_journal_name_full 'Inorganic Chemistry'
_journal_page_first 6408
_journal_page_last 6410
_journal_paper_doi 10.1021/ic2007414
_journal_volume 50
_journal_year 2011
_chemical_absolute_configuration ad
_chemical_formula_moiety {[Fe2(ON6C34H35)(O4C12H12)].2(ClO4).H2O}
_chemical_formula_sum 'C184 H196 Cl8 Fe8 N24 O56'
_chemical_formula_weight 4369.98
_chemical_name_systematic
; 
 ? 
;
_space_group_IT_number 19
_symmetry_cell_setting orthorhombic
_symmetry_space_group_name_Hall 'P 2ac 2ab'
_symmetry_space_group_name_H-M 'P 21 21 21'
_atom_sites_solution_hydrogens geom
_atom_sites_solution_primary direct
_atom_sites_solution_secondary difmap
_audit_creation_method SHELXL-97
_cell_angle_alpha 90.00
_cell_angle_beta 90.00
_cell_angle_gamma 90.00
_cell_formula_units_Z 1
_cell_length_a 10.170(2)
_cell_length_b 20.440(4)
_cell_length_c 22.500(5)
_cell_measurement_temperature 100(2)
_cell_volume 4677.2(17)
_computing_cell_refinement xds
_computing_data_collection ADSC
_computing_data_reduction xds
_computing_molecular_graphics Schakal
_computing_publication_material word
_computing_structure_refinement 'SHELXL-97 (Sheldrick, 1997)'
_computing_structure_solution 'SHELXS-97 (Sheldrick, 1990)'
_diffrn_ambient_temperature 100(2)
_diffrn_measured_fraction_theta_full 0.862
_diffrn_measured_fraction_theta_max 0.862
_diffrn_measurement_method 'omega scan'
_diffrn_radiation_source synchrotron
_diffrn_radiation_wavelength 0.97959
_diffrn_reflns_av_R_equivalents 0.0000
_diffrn_reflns_av_sigmaI/netI 0.0402
_diffrn_reflns_limit_h_max 9
_diffrn_reflns_limit_h_min 0
_diffrn_reflns_limit_k_max 19
_diffrn_reflns_limit_k_min 0
_diffrn_reflns_limit_l_max 23
_diffrn_reflns_limit_l_min 0
_diffrn_reflns_number 3120
_diffrn_reflns_theta_full 32.43
_diffrn_reflns_theta_max 32.43
_diffrn_reflns_theta_min 1.86
_exptl_absorpt_coefficient_mu 0.810
_exptl_crystal_colour brown
_exptl_crystal_density_diffrn 1.549
_exptl_crystal_description 'rhombohedral plates'
_exptl_crystal_F_000 2252
_refine_diff_density_max 0.738
_refine_diff_density_min -0.911
_refine_diff_density_rms 0.127
_refine_ls_abs_structure_details 'Flack H D (1983), Acta Cryst. A39, 876-881'
_refine_ls_abs_structure_Flack 0.00(1)
_refine_ls_extinction_method none
_refine_ls_goodness_of_fit_ref 1.071
_refine_ls_hydrogen_treatment constr
_refine_ls_matrix_type full
_refine_ls_number_parameters 300
_refine_ls_number_reflns 3120
_refine_ls_number_restraints 0
_refine_ls_restrained_S_all 1.071
_refine_ls_R_factor_all 0.0820
_refine_ls_R_factor_gt 0.0726
_refine_ls_shift/su_max 0.010
_refine_ls_shift/su_mean 0.001
_refine_ls_structure_factor_coef Fsqd
_refine_ls_weighting_details 'calc w=1/[\s^2^(Fo^2^)+(0.0651P)^2^+45.1776P] where P=(Fo^2^+2Fc^2^)/3'
_refine_ls_weighting_scheme calc
_refine_ls_wR_factor_gt 0.1653
_refine_ls_wR_factor_ref 0.1755
_reflns_number_gt 2860
_reflns_number_total 3120
_reflns_threshold_expression >2sigma(I)
_cod_data_source_file ic2007414_si_002.cif
_cod_data_source_block feaniline_test
_cod_original_cell_volume 4677.2(16)
_cod_database_code 4325680

loop_
_symmetry_equiv_pos_as_xyz
'x, y, z'
'-x+1/2, -y, z+1/2'
'-x, y+1/2, -z+1/2'
'x+1/2, -y+1/2, -z'

loop_
_atom_site_label
_atom_site_type_symbol
_atom_site_fract_x
_atom_site_fract_y
_atom_site_fract_z
_atom_site_U_iso_or_equiv
_atom_site_adp_type
_atom_site_occupancy
_atom_site_symmetry_multiplicity
_atom_site_calc_flag
_atom_site_refinement_flags
Fe1 Fe 0.69036(17) 0.09941(8) 0.22353(7) 0.0108(4) Uani 1 1 d .
Fe2 Fe 0.37490(18) 0.04417(8) 0.25483(7) 0.0147(4) Uani 1 1 d .
O1 O 0.5375(7) 0.0992(4) 0.2763(3) 0.0126(18) Uiso 1 1 d .
C1 C 0.5353(11) 0.1376(5) 0.3265(5) 0.008(3) Uiso 1 1 d .
C2 C 0.5069(12) 0.1075(6) 0.3806(5) 0.016(3) Uiso 1 1 d .
C3 C 0.5063(13) 0.1456(6) 0.4317(6) 0.017(3) Uiso 1 1 d .
H3 H 0.4882 0.1260 0.4681 0.021 Uiso 1 1 calc R
C4 C 0.5322(15) 0.2120(7) 0.4297(6) 0.031(4) Uiso 1 1 d .
C5 C 0.5582(14) 0.2401(7) 0.3746(6) 0.025(3) Uiso 1 1 d .
H5 H 0.5749 0.2848 0.3726 0.030 Uiso 1 1 calc R
C6 C 0.5602(13) 0.2038(6) 0.3229(5) 0.019(3) Uiso 1 1 d .
C7 C 0.5313(18) 0.2530(9) 0.4863(7) 0.047(5) Uiso 1 1 d .
H7A H 0.4441 0.2692 0.4934 0.071 Uiso 1 1 calc R
H7B H 0.5909 0.2891 0.4819 0.071 Uiso 1 1 calc R
H7C H 0.5584 0.2265 0.5193 0.071 Uiso 1 1 calc R
C8 C 0.5965(12) 0.2328(6) 0.2647(5) 0.018(3) Uiso 1 1 d .
H8A H 0.6073 0.2797 0.2690 0.021 Uiso 1 1 calc R
H8B H 0.5264 0.2252 0.2363 0.021 Uiso 1 1 calc R
N1 N 0.7212(9) 0.2036(4) 0.2419(4) 0.011(2) Uiso 1 1 d .
C10 C 0.8272(13) 0.2122(6) 0.2849(5) 0.019(3) Uiso 1 1 d .
H10A H 0.8131 0.2524 0.3069 0.023 Uiso 1 1 calc R
H10B H 0.9102 0.2160 0.2639 0.023 Uiso 1 1 calc R
C100 C 0.8342(13) 0.1557(6) 0.3277(5) 0.016(3) Uiso 1 1 d .
C101 C 0.8701(14) 0.1623(6) 0.3872(5) 0.020(3) Uiso 1 1 d .
H101 H 0.8883 0.2032 0.4032 0.024 Uiso 1 1 calc R
C102 C 0.8778(14) 0.1069(6) 0.4216(6) 0.029(3) Uiso 1 1 d .
H102 H 0.8976 0.1103 0.4619 0.035 Uiso 1 1 calc R
C103 C 0.8561(14) 0.0457(7) 0.3964(6) 0.028(3) Uiso 1 1 d .
H103 H 0.8650 0.0078 0.4188 0.033 Uiso 1 1 calc R
C104 C 0.8214(13) 0.0427(6) 0.3381(5) 0.017(3) Uiso 1 1 d .
H104 H 0.8060 0.0018 0.3213 0.021 Uiso 1 1 calc R
N10 N 0.8083(10) 0.0964(5) 0.3034(4) 0.016(2) Uiso 1 1 d .
C11 C 0.7624(13) 0.2320(6) 0.1832(5) 0.021(3) Uiso 1 1 d .
H11A H 0.6870 0.2352 0.1570 0.025 Uiso 1 1 calc R
H11B H 0.7979 0.2756 0.1890 0.025 Uiso 1 1 calc R
C110 C 0.8644(13) 0.1887(6) 0.1561(5) 0.017(3) Uiso 1 1 d .
C111 C 0.9625(14) 0.2128(7) 0.1195(6) 0.028(3) Uiso 1 1 d .
H111 H 0.9662 0.2569 0.1095 0.034 Uiso 1 1 calc R
C112 C 1.0574(15) 0.1677(7) 0.0978(6) 0.029(3) Uiso 1 1 d .
H112 H 1.1248 0.1814 0.0728 0.035 Uiso 1 1 calc R
C113 C 1.0469(13) 0.1030(7) 0.1148(6) 0.026(3) Uiso 1 1 d .
H113 H 1.1085 0.0726 0.1017 0.031 Uiso 1 1 calc R
C114 C 0.9470(12) 0.0835(6) 0.1507(5) 0.017(3) Uiso 1 1 d .
H114 H 0.9409 0.0396 0.1613 0.020 Uiso 1 1 calc R
N11 N 0.8560(10) 0.1258(4) 0.1716(4) 0.009(2) Uiso 1 1 d .
C9 C 0.4795(13) 0.0337(6) 0.3827(6) 0.022(3) Uiso 1 1 d .
H9A H 0.5511 0.0102 0.3639 0.026 Uiso 1 1 calc R
H9B H 0.4734 0.0194 0.4237 0.026 Uiso 1 1 calc R
N2 N 0.3518(10) 0.0190(5) 0.3507(4) 0.020(3) Uiso 1 1 d .
C20 C 0.3280(13) -0.0533(6) 0.3574(5) 0.021(3) Uiso 1 1 d .
H20A H 0.3944 -0.0771 0.3353 0.025 Uiso 1 1 calc R
H20B H 0.3362 -0.0652 0.3989 0.025 Uiso 1 1 calc R
C200 C 0.1940(14) -0.0728(6) 0.3353(5) 0.020(3) Uiso 1 1 d .
C201 C 0.1025(13) -0.1017(7) 0.3753(6) 0.028(3) Uiso 1 1 d .
H201 H 0.1276 -0.1097 0.4144 0.033 Uiso 1 1 calc R
C202 C -0.0220(15) -0.1180(7) 0.3571(6) 0.031(4) Uiso 1 1 d .
H202 H -0.0814 -0.1354 0.3842 0.037 Uiso 1 1 calc R
C203 C -0.0592(14) -0.1088(6) 0.2997(6) 0.025(3) Uiso 1 1 d .
H203 H -0.1434 -0.1203 0.2874 0.030 Uiso 1 1 calc R
C204 C 0.0302(13) -0.0818(6) 0.2590(6) 0.024(3) Uiso 1 1 d .
H204 H 0.0040 -0.0753 0.2198 0.029 Uiso 1 1 calc R
C205 C 0.1556(14) -0.0646(6) 0.2756(6) 0.028(3) Uiso 1 1 d .
N20 N 0.2452(11) -0.0365(5) 0.2342(5) 0.029(3) Uiso 1 1 d .
H20C H 0.1968 -0.0238 0.2027 0.035 Uiso 1 1 calc R
H20D H 0.2968 -0.0694 0.2214 0.035 Uiso 1 1 calc R
C21 C 0.2426(13) 0.0580(6) 0.3772(5) 0.018(3) Uiso 1 1 d .
H21A H 0.2610 0.0662 0.4189 0.021 Uiso 1 1 calc R
H21B H 0.1611 0.0335 0.3747 0.021 Uiso 1 1 calc R
C210 C 0.2279(12) 0.1230(6) 0.3443(5) 0.014(3) Uiso 1 1 d .
C211 C 0.1886(14) 0.1792(6) 0.3728(6) 0.023(3) Uiso 1 1 d .
H211 H 0.1776 0.1791 0.4138 0.027 Uiso 1 1 calc R
C212 C 0.1656(16) 0.2348(8) 0.3416(7) 0.042(4) Uiso 1 1 d .
H212 H 0.1382 0.2727 0.3609 0.050 Uiso 1 1 calc R
C213 C 0.1835(15) 0.2342(7) 0.2811(6) 0.036(4) Uiso 1 1 d .
H213 H 0.1678 0.2717 0.2587 0.043 Uiso 1 1 calc R
C214 C 0.2252(13) 0.1770(6) 0.2537(6) 0.027(3) Uiso 1 1 d .
H214 H 0.2388 0.1771 0.2128 0.032 Uiso 1 1 calc R
N21 N 0.2471(10) 0.1202(5) 0.2849(4) 0.017(2) Uiso 1 1 d .
O30 O 0.5797(8) 0.1205(4) 0.1555(4) 0.020(2) Uiso 1 1 d .
O31 O 0.3773(9) 0.0791(4) 0.1683(4) 0.022(2) Uiso 1 1 d .
O32 O 0.7152(8) 0.0058(4) 0.2113(3) 0.016(2) Uiso 1 1 d .
O33 O 0.5151(9) -0.0336(4) 0.2298(4) 0.026(2) Uiso 1 1 d .
C30 C 0.4632(13) 0.1051(6) 0.1380(5) 0.020(3) Uiso 1 1 d .
C31 C 0.4361(16) 0.1200(7) 0.0722(6) 0.038(4) Uiso 1 1 d .
H31A H 0.3984 0.1635 0.0691 0.045 Uiso 1 1 calc R
H31B H 0.3713 0.0891 0.0575 0.045 Uiso 1 1 calc R
C32 C 0.5589(18) 0.1164(8) 0.0322(7) 0.050(5) Uiso 1 1 d .
H32A H 0.5313 0.1210 -0.0089 0.060 Uiso 1 1 calc R
H32B H 0.6152 0.1534 0.0415 0.060 Uiso 1 1 calc R
C33 C 0.6403(18) 0.0535(8) 0.0380(7) 0.047(4) Uiso 1 1 d .
C34 C 0.7705(16) 0.0522(8) 0.0203(7) 0.045(4) Uiso 1 1 d .
H34 H 0.8058 0.0883 0.0009 0.054 Uiso 1 1 calc R
C35 C 0.8455(19) 0.0008(8) 0.0304(7) 0.052(5) Uiso 1 1 d .
H35 H 0.9314 0.0011 0.0163 0.063 Uiso 1 1 calc R
C36 C 0.8024(18) -0.0527(9) 0.0606(7) 0.052(5) Uiso 1 1 d .
H36 H 0.8589 -0.0874 0.0684 0.062 Uiso 1 1 calc R
C37 C 0.6712(15) -0.0546(7) 0.0797(6) 0.033(4) Uiso 1 1 d .
C38 C 0.5911(17) -0.0050(7) 0.0680(7) 0.043(4) Uiso 1 1 d .
H38 H 0.5031 -0.0075 0.0790 0.051 Uiso 1 1 calc R
C39 C 0.6243(19) -0.1117(8) 0.1197(7) 0.050(4) Uiso 1 1 d .
H39A H 0.5291 -0.1137 0.1190 0.060 Uiso 1 1 calc R
H39B H 0.6578 -0.1526 0.1040 0.060 Uiso 1 1 calc R
C40 C 0.6703(15) -0.1038(7) 0.1832(6) 0.033(4) Uiso 1 1 d .
H40A H 0.6345 -0.1391 0.2071 0.040 Uiso 1 1 calc R
H40B H 0.7654 -0.1072 0.1844 0.040 Uiso 1 1 calc R
C41 C 0.6296(14) -0.0392(6) 0.2101(5) 0.021(3) Uiso 1 1 d .
Cl1 Cl 0.3773(4) 0.31352(17) 0.11421(15) 0.0336(9) Uiso 1 1 d .
O100 O 0.2866(14) 0.2990(6) 0.0675(6) 0.072(4) Uiso 1 1 d .
O101 O 0.3607(15) 0.3789(7) 0.1341(6) 0.079(4) Uiso 1 1 d .
O102 O 0.5119(17) 0.2995(8) 0.1032(7) 0.092(5) Uiso 1 1 d .
O103 O 0.341(2) 0.2734(10) 0.1618(9) 0.089(6) Uiso 0.75 1 d P
O104 O 0.474(5) 0.332(2) 0.063(2) 0.062(14) Uiso 0.25 1 d P
Cl2 Cl 0.1766(4) -0.11212(17) 0.09380(15) 0.0343(9) Uiso 1 1 d .
O200 O 0.1215(11) -0.0514(5) 0.1092(4) 0.046(3) Uiso 1 1 d .
O201 O 0.0733(14) -0.1607(7) 0.0985(6) 0.075(4) Uiso 1 1 d .
O202 O 0.2274(15) -0.1157(7) 0.0362(6) 0.085(4) Uiso 1 1 d .
O203 O 0.2639(19) -0.1346(9) 0.1417(8) 0.020(5) Uiso 0.50 1 d P
O204 O 0.304(3) -0.1138(14) 0.1258(12) 0.065(8) Uiso 0.50 1 d P
O300 O 0.7475(15) 0.2920(7) 0.0320(6) 0.078(4) Uiso 1 1 d .

loop_
_atom_site_aniso_label
_atom_site_aniso_U_11
_atom_site_aniso_U_22
_atom_site_aniso_U_33
_atom_site_aniso_U_23
_atom_site_aniso_U_13
_atom_site_aniso_U_12
Fe1 0.0147(9) 0.0066(8) 0.0111(8) -0.0018(7) 0.0002(8) 0.0006(8)
Fe2 0.0150(9) 0.0142(9) 0.0150(9) -0.0006(8) 0.0008(8) -0.0009(8)

loop_
_atom_type_symbol
_atom_type_description
_atom_type_scat_dispersion_real
_atom_type_scat_dispersion_imag
_atom_type_scat_source
C C 0.0033 0.0016 'International Tables Vol C Tables 4.2.6.8 and 6.1.1.4'
H H 0.0000 0.0000 'International Tables Vol C Tables 4.2.6.8 and 6.1.1.4'
O O 0.0106 0.0060 'International Tables Vol C Tables 4.2.6.8 and 6.1.1.4'
N N 0.0061 0.0033 'International Tables Vol C Tables 4.2.6.8 and 6.1.1.4'
Fe Fe 0.3463 0.8444 'International Tables Vol C Tables 4.2.6.8 and 6.1.1.4'
Cl Cl 0.1484 0.1585 'International Tables Vol C Tables 4.2.6.8 and 6.1.1.4'

loop_
_geom_angle_atom_site_label_1
_geom_angle_atom_site_label_2
_geom_angle_atom_site_label_3
_geom_angle
O32 Fe1 O30 100.5(3)
O32 Fe1 O1 100.8(3)
O30 Fe1 O1 91.0(3)
O32 Fe1 N11 94.0(3)
O30 Fe1 N11 88.3(4)
O1 Fe1 N11 165.1(3)
O32 Fe1 N10 91.0(4)
O30 Fe1 N10 168.6(4)
O1 Fe1 N10 86.4(4)
N11 Fe1 N10 91.4(4)
O32 Fe1 N1 164.1(3)
O30 Fe1 N1 90.9(3)
O1 Fe1 N1 90.0(3)
N11 Fe1 N1 75.1(3)
N10 Fe1 N1 78.0(4)
O32 Fe1 Fe2 80.2(2)
O30 Fe1 Fe2 72.4(3)
O1 Fe1 Fe2 30.9(2)
N11 Fe1 Fe2 158.2(3)
N10 Fe1 Fe2 109.5(3)
N1 Fe1 Fe2 114.2(3)
O1 Fe2 O31 91.3(3)
O1 Fe2 N21 91.0(4)
O31 Fe2 N21 93.1(4)
O1 Fe2 N20 163.3(4)
O31 Fe2 N20 93.9(4)
N21 Fe2 N20 104.6(4)
O1 Fe2 O33 86.2(3)
O31 Fe2 O33 90.0(3)
N21 Fe2 O33 175.9(4)
N20 Fe2 O33 77.9(4)
O1 Fe2 N2 89.1(3)
O31 Fe2 N2 171.4(4)
N21 Fe2 N2 78.3(4)
N20 Fe2 N2 88.1(4)
O33 Fe2 N2 98.6(3)
O1 Fe2 Fe1 29.2(2)
O31 Fe2 Fe1 71.7(3)
N21 Fe2 Fe1 113.0(3)
N20 Fe2 Fe1 140.2(3)
O33 Fe2 Fe1 65.5(2)
N2 Fe2 Fe1 111.6(3)
C1 O1 Fe1 120.7(7)
C1 O1 Fe2 119.4(7)
Fe1 O1 Fe2 119.8(4)
O1 C1 C6 120.5(10)
O1 C1 C2 117.9(10)
C6 C1 C2 121.6(11)
C3 C2 C1 118.5(11)
C3 C2 C9 121.6(11)
C1 C2 C9 119.9(11)
C4 C3 C2 121.4(12)
C3 C4 C5 118.1(13)
C3 C4 C7 120.7(13)
C5 C4 C7 121.2(13)
C6 C5 C4 122.1(12)
C1 C6 C5 118.3(12)
C1 C6 C8 119.4(11)
C5 C6 C8 122.2(11)
C6 C8 N1 110.7(10)
C10 N1 C8 110.7(9)
C10 N1 C11 109.2(9)
C8 N1 C11 112.6(9)
C10 N1 Fe1 110.4(7)
C8 N1 Fe1 109.4(7)
C11 N1 Fe1 104.4(7)
N1 C10 C100 111.5(10)
N10 C100 C101 121.6(11)
N10 C100 C10 114.8(10)
C101 C100 C10 123.5(11)
C102 C101 C100 118.5(12)
C101 C102 C103 120.0(12)
C104 C103 C102 118.5(13)
N10 C104 C103 123.0(12)
C104 N10 C100 118.2(10)
C104 N10 Fe1 123.9(8)
C100 N10 Fe1 114.7(8)
C110 C11 N1 108.9(10)
N11 C110 C111 123.0(12)
N11 C110 C11 114.7(11)
C111 C110 C11 122.2(11)
C110 C111 C112 117.5(13)
C113 C112 C111 118.3(13)
C114 C113 C112 120.2(13)
N11 C114 C113 122.1(12)
C110 N11 C114 118.8(10)
C110 N11 Fe1 116.1(8)
C114 N11 Fe1 125.0(8)
N2 C9 C2 109.7(10)
C21 N2 C20 111.4(10)
C21 N2 C9 109.9(9)
C20 N2 C9 106.6(10)
C21 N2 Fe2 110.0(7)
C20 N2 Fe2 109.9(7)
C9 N2 Fe2 108.9(7)
C200 C20 N2 111.9(10)
C205 C200 C201 118.1(13)
C205 C200 C20 122.3(12)
C201 C200 C20 119.6(11)
C202 C201 C200 121.0(13)
C203 C202 C201 120.5(14)
C202 C203 C204 119.6(14)
C205 C204 C203 121.6(13)
C204 C205 C200 119.1(13)
C204 C205 N20 121.2(12)
C200 C205 N20 119.6(12)
C205 N20 Fe2 123.8(8)
N2 C21 C210 110.1(10)
N21 C210 C211 122.6(11)
N21 C210 C21 115.3(10)
C211 C210 C21 121.9(10)
C212 C211 C210 120.6(12)
C211 C212 C213 118.9(15)
C212 C213 C214 119.2(14)
N21 C214 C213 122.3(13)
C210 N21 C214 116.4(10)
C210 N21 Fe2 115.6(8)
C214 N21 Fe2 123.4(8)
C30 O30 Fe1 135.8(8)
C30 O31 Fe2 132.7(8)
C41 O32 Fe1 128.9(8)
C41 O33 Fe2 139.3(9)
O31 C30 O30 126.2(12)
O31 C30 C31 119.5(12)
O30 C30 C31 114.3(12)
C30 C31 C32 114.0(13)
C33 C32 C31 115.3(13)
C34 C33 C38 116.4(16)
C34 C33 C32 120.5(16)
C38 C33 C32 122.7(15)
C35 C34 C33 121.3(17)
C34 C35 C36 122.7(18)
C35 C36 C37 118.8(17)
C38 C37 C36 120.2(15)
C38 C37 C39 120.1(14)
C36 C37 C39 119.4(15)
C37 C38 C33 120.4(15)
C40 C39 C37 112.0(13)
C41 C40 C39 112.8(12)
O33 C41 O32 124.3(12)
O33 C41 C40 118.5(12)
O32 C41 C40 117.1(12)
O103 Cl1 O101 106.2(10)
O103 Cl1 O102 105.8(11)
O101 Cl1 O102 111.1(9)
O103 Cl1 O100 105.6(10)
O101 Cl1 O100 110.5(8)
O102 Cl1 O100 116.9(9)
O103 Cl1 O104 151(2)
O101 Cl1 O104 94.4(19)
O102 Cl1 O104 46.8(18)
O100 Cl1 O104 85.0(19)
O104 O102 Cl1 73(3)
O102 O104 Cl1 60(2)
O202 Cl2 O200 115.0(8)
O202 Cl2 O201 107.5(8)
O200 Cl2 O201 107.3(8)
O202 Cl2 O203 116.1(10)
O200 Cl2 O203 109.6(8)
O201 Cl2 O203 99.8(10)
O202 Cl2 O204 97.3(13)
O200 Cl2 O204 104.4(12)
O201 Cl2 O204 125.6(13)
O203 Cl2 O204 27.0(11)
O204 O203 Cl2 77(3)
O203 O204 Cl2 76(3)

loop_
_geom_bond_atom_site_label_1
_geom_bond_atom_site_label_2
_geom_bond_distance
Fe1 O32 1.949(8)
Fe1 O30 1.949(8)
Fe1 O1 1.956(8)
Fe1 N11 2.120(9)
Fe1 N10 2.162(10)
Fe1 N1 2.192(9)
Fe1 Fe2 3.473(3)
Fe2 O1 2.057(8)
Fe2 O31 2.073(8)
Fe2 N21 2.135(10)
Fe2 N20 2.162(11)
Fe2 O33 2.208(9)
Fe2 N2 2.229(10)
O1 C1 1.376(13)
C1 C6 1.379(17)
C1 C2 1.394(17)
C2 C3 1.389(17)
C2 C9 1.534(18)
C3 C4 1.383(18)
C4 C5 1.392(19)
C4 C7 1.53(2)
C5 C6 1.380(18)
C6 C8 1.484(17)
C8 N1 1.492(15)
N1 C10 1.459(15)
N1 C11 1.502(15)
C10 C100 1.506(17)
C100 N10 1.355(16)
C100 C101 1.394(18)
C101 C102 1.374(18)
C102 C103 1.392(19)
C103 C104 1.358(18)
C104 N10 1.354(15)
C11 C110 1.494(18)
C110 N11 1.336(15)
C110 C111 1.383(18)
C111 C112 1.42(2)
C112 C113 1.381(19)
C113 C114 1.358(18)
C114 N11 1.351(15)
C9 N2 1.516(17)
N2 C21 1.492(16)
N2 C20 1.504(16)
C20 C200 1.503(19)
C200 C205 1.409(19)
C200 C201 1.423(18)
C201 C202 1.37(2)
C202 C203 1.359(19)
C203 C204 1.403(18)
C204 C205 1.374(19)
C205 N20 1.425(17)
C21 C210 1.530(17)
C210 N21 1.352(16)
C210 C211 1.375(17)
C211 C212 1.36(2)
C212 C213 1.37(2)
C213 C214 1.389(19)
C214 N21 1.376(16)
O30 C30 1.286(15)
O31 C30 1.229(15)
O32 C41 1.267(15)
O33 C41 1.251(15)
C30 C31 1.538(19)
C31 C32 1.54(2)
C32 C33 1.54(2)
C33 C34 1.38(2)
C33 C38 1.46(2)
C34 C35 1.32(2)
C35 C36 1.36(2)
C36 C37 1.40(2)
C37 C38 1.33(2)
C37 C39 1.55(2)
C39 C40 1.51(2)
C40 C41 1.509(19)
Cl1 O103 1.40(2)
Cl1 O101 1.418(15)
Cl1 O102 1.420(17)
Cl1 O100 1.429(14)
Cl1 O104 1.57(5)
O102 O104 1.20(5)
Cl2 O202 1.397(15)
Cl2 O200 1.405(11)
Cl2 O201 1.449(14)
Cl2 O203 1.471(18)
Cl2 O204 1.48(3)
O203 O204 0.69(3)
